data_4027744
loop_
_publ_author_name
'Jinzhen Lu'
'Thanh Hai Le'
'Daouda A. K. Traore'
'Matthew C. J. Wilce'
'Alan M. Bond'
'Lisandra L. Martin'

_publ_contact_author_address ' School of Chemistry, Monash University, Clayton, Vic. 3800, Australia. '
_publ_contact_author_email ' alan.bond@monash.edu,lisa.martin@monash.edu'
_publ_contact_author_fax 61399054597
_publ_contact_author_name 'Prof Alan M Bond,A/Prof  Lisandra L Martin'
_publ_contact_author_phone 61399051338
_publ_section_title
;
 Synthetic Precursors for TCNQF42- Compounds: Synthesis, Characterization,
 and Electrochemical Studies of (Pr4N)2TCNQF4 and Li2TCNQF4
;
_journal_name_full 'Journal of Organic Chemistry'
_journal_page_first 10568
_journal_page_last 10574
_journal_paper_doi 10.1021/jo301403v
_journal_volume 77
_journal_year 2012
_chemical_formula_moiety 'C24 H28 F4 N5'
_chemical_formula_sum 'C24 H28 F4 N5'
_chemical_formula_weight 462.51
_chemical_name_common Pr4NTCNQF4
_chemical_name_systematic Pr4NTCNQF4
_space_group_IT_number 14
_symmetry_cell_setting monoclinic
_symmetry_space_group_name_Hall '-P 2yn'
_symmetry_space_group_name_H-M 'P 1 21/n 1'
_atom_sites_solution_hydrogens geom
_atom_sites_solution_primary direct
_atom_sites_solution_secondary difmap
_audit_creation_method SHELXL-97
_cell_angle_alpha 90.00
_cell_angle_beta 103.01(3)
_cell_angle_gamma 90.00
_cell_formula_units_Z 4
_cell_length_a 14.946(3)
_cell_length_b 7.1680(14)
_cell_length_c 22.136(4)
_cell_measurement_temperature 123(2)
_cell_measurement_theta_max 25.00
_cell_measurement_theta_min 3.17
_cell_volume 2310.6(8)
_computing_cell_refinement 'XDS (Kabsch, 1993)'
_computing_data_collection Blu-Ice
_computing_data_reduction 'XDS (Kabsch, 1993)'
_computing_molecular_graphics 'X-Seed (Barbour)'
_computing_publication_material CIFTAB
_computing_structure_refinement 'SHELXL-97 (Sheldrick, 1997)'
_computing_structure_solution 'SHELXS-97 (Sheldrick, 1990)'
_diffrn_ambient_temperature 123(2)
_diffrn_measured_fraction_theta_full 0.992
_diffrn_measured_fraction_theta_max 0.992
_diffrn_measurement_device_type 'ADSC Quantum 210r Detector'
_diffrn_measurement_method 'phi scan'
_diffrn_radiation_source 'fine-focus sealed tube'
_diffrn_radiation_type Synchrotron
_diffrn_radiation_wavelength 0.77343
_diffrn_reflns_av_R_equivalents 0.0478
_diffrn_reflns_av_sigmaI/netI 0.0372
_diffrn_reflns_limit_h_max 16
_diffrn_reflns_limit_h_min -16
_diffrn_reflns_limit_k_max 7
_diffrn_reflns_limit_k_min -7
_diffrn_reflns_limit_l_max 24
_diffrn_reflns_limit_l_min -24
_diffrn_reflns_number 14654
_diffrn_reflns_theta_full 25.00
_diffrn_reflns_theta_max 24.99
_diffrn_reflns_theta_min 3.17
_exptl_absorpt_coefficient_mu 0.103
_exptl_absorpt_correction_T_max 0.9990
_exptl_absorpt_correction_T_min 0.9908
_exptl_absorpt_correction_type empirical
_exptl_absorpt_process_details XDS
_exptl_crystal_colour blue
_exptl_crystal_density_diffrn 1.330
_exptl_crystal_description needle
_exptl_crystal_F_000 972
_exptl_crystal_size_max 0.09
_exptl_crystal_size_mid 0.03
_exptl_crystal_size_min 0.01
_refine_diff_density_max 0.287
_refine_diff_density_min -0.277
_refine_diff_density_rms 0.054
_refine_ls_extinction_method none
_refine_ls_goodness_of_fit_ref 1.048
_refine_ls_hydrogen_treatment constr
_refine_ls_matrix_type full
_refine_ls_number_parameters 302
_refine_ls_number_reflns 4046
_refine_ls_number_restraints 0
_refine_ls_restrained_S_all 1.048
_refine_ls_R_factor_all 0.0482
_refine_ls_R_factor_gt 0.0426
_refine_ls_shift/su_max 0.001
_refine_ls_shift/su_mean 0.000
_refine_ls_structure_factor_coef Fsqd
_refine_ls_weighting_details 'calc w=1/[\s^2^(Fo^2^)+(0.0598P)^2^+1.2372P] where P=(Fo^2^+2Fc^2^)/3'
_refine_ls_weighting_scheme calc
_refine_ls_wR_factor_gt 0.1087
_refine_ls_wR_factor_ref 0.1126
_reflns_number_gt 3582
_reflns_number_total 3145
_reflns_threshold_expression >2sigma(I)
_cod_data_source_file jo301403v_si_002.cif
_cod_data_source_block c:\data\stufff~1\fromda~1\lu11b\refine\mono
_cod_database_code 4027744

loop_
_symmetry_equiv_pos_as_xyz
'x, y, z'
'-x+1/2, y+1/2, -z+1/2'
'-x, -y, -z'
'x-1/2, -y-1/2, z-1/2'

loop_
_atom_site_label
_atom_site_type_symbol
_atom_site_fract_x
_atom_site_fract_y
_atom_site_fract_z
_atom_site_U_iso_or_equiv
_atom_site_adp_type
_atom_site_occupancy
_atom_site_symmetry_multiplicity
_atom_site_calc_flag
_atom_site_refinement_flags
F1 F 0.72183(6) 0.62753(13) 0.07371(4) 0.0153(2) Uani 1 1 d .
F2 F 0.62308(6) 0.54380(13) 0.15272(4) 0.0163(2) Uani 1 1 d .
F3 F 0.35454(6) 0.73823(13) 0.00822(4) 0.0171(2) Uani 1 1 d .
F4 F 0.45308(6) 0.82454(13) -0.07084(4) 0.0170(2) Uani 1 1 d .
C7 C 0.46453(10) 0.5041(2) 0.18635(7) 0.0128(3) Uani 1 1 d .
C8 C 0.33358(11) 0.6356(2) 0.11858(7) 0.0157(3) Uani 1 1 d .
C5 C 0.48264(10) 0.63591(19) 0.08545(6) 0.0090(3) Uani 1 1 d .
C1 C 0.63055(10) 0.65626(19) 0.05627(7) 0.0094(3) Uani 1 1 d .
C3 C 0.44603(10) 0.7126(2) 0.02586(7) 0.0102(3) Uani 1 1 d .
C2 C 0.57921(10) 0.61223(19) 0.09742(6) 0.0091(3) Uani 1 1 d .
N1 N 0.98235(8) 0.42613(16) 0.15984(5) 0.0092(3) Uani 1 1 d .
C9 C 0.59391(10) 0.73060(19) -0.00383(6) 0.0093(3) Uani 1 1 d .
C11 C 0.74238(11) 0.7286(2) -0.03709(7) 0.0160(3) Uani 1 1 d .
C4 C 0.49742(10) 0.75737(19) -0.01512(6) 0.0096(3) Uani 1 1 d .
N4 N 0.81935(10) 0.6946(2) -0.03095(6) 0.0257(4) Uani 1 1 d .
N3 N 0.25777(10) 0.6712(2) 0.11547(7) 0.0276(4) Uani 1 1 d .
C22 C 0.92140(10) 0.5336(2) 0.19416(7) 0.0127(3) Uani 1 1 d .
H22A H 0.8656 0.5736 0.1637 0.015 Uiso 1 1 calc R
H22B H 0.9545 0.6477 0.2118 0.015 Uiso 1 1 calc R
N5 N 0.58712(10) 0.9515(2) -0.14923(6) 0.0224(3) Uani 1 1 d .
C16 C 0.99298(10) 0.5372(2) 0.10324(6) 0.0130(3) Uani 1 1 d .
H16A H 1.0294 0.4618 0.0800 0.016 Uiso 1 1 calc R
H16B H 0.9313 0.5551 0.0760 0.016 Uiso 1 1 calc R
C12 C 0.61173(11) 0.8699(2) -0.10376(7) 0.0147(3) Uani 1 1 d .
C10 C 0.64698(10) 0.7707(2) -0.04744(7) 0.0113(3) Uani 1 1 d .
C13 C 1.07510(10) 0.3957(2) 0.20427(6) 0.0108(3) Uani 1 1 d .
H13A H 1.1024 0.5192 0.2173 0.013 Uiso 1 1 calc R
H13B H 1.0646 0.3322 0.2418 0.013 Uiso 1 1 calc R
C6 C 0.42817(10) 0.5866(2) 0.12733(7) 0.0105(3) Uani 1 1 d .
N2 N 0.48903(10) 0.43925(19) 0.23482(6) 0.0201(3) Uani 1 1 d .
C15 C 1.23886(11) 0.2998(3) 0.22209(8) 0.0227(4) Uani 1 1 d .
H15A H 1.2602 0.4291 0.2222 0.034 Uiso 1 1 calc R
H15B H 1.2821 0.2175 0.2076 0.034 Uiso 1 1 calc R
H15C H 1.2352 0.2638 0.2642 0.034 Uiso 1 1 calc R
C19 C 0.94115(10) 0.2373(2) 0.13823(7) 0.0120(3) Uani 1 1 d .
H19A H 0.9454 0.1569 0.1751 0.014 Uiso 1 1 calc R
H19B H 0.9793 0.1792 0.1121 0.014 Uiso 1 1 calc R
C17 C 1.03839(10) 0.7271(2) 0.11647(7) 0.0145(3) Uani 1 1 d .
H17A H 1.0995 0.7134 0.1449 0.017 Uiso 1 1 calc R
H17B H 1.0003 0.8091 0.1365 0.017 Uiso 1 1 calc R
C20 C 0.84172(11) 0.2376(2) 0.10175(7) 0.0165(3) Uani 1 1 d .
H20A H 0.8022 0.3000 0.1260 0.020 Uiso 1 1 calc R
H20B H 0.8365 0.3064 0.0623 0.020 Uiso 1 1 calc R
C18 C 1.04869(11) 0.8131(2) 0.05529(8) 0.0217(4) Uani 1 1 d .
H18A H 1.0869 0.7318 0.0359 0.033 Uiso 1 1 calc R
H18C H 1.0778 0.9359 0.0632 0.033 Uiso 1 1 calc R
H18B H 0.9880 0.8268 0.0275 0.033 Uiso 1 1 calc R
C14 C 1.14428(11) 0.2826(3) 0.17892(7) 0.0200(4) Uani 1 1 d .
H14A H 1.1466 0.3287 0.1371 0.024 Uiso 1 1 calc R
H14B H 1.1253 0.1500 0.1752 0.024 Uiso 1 1 calc R
C23 C 0.89160(11) 0.4290(2) 0.24615(7) 0.0178(3) Uani 1 1 d .
H23A H 0.9463 0.3893 0.2777 0.021 Uiso 1 1 calc R
H23B H 0.8565 0.3162 0.2294 0.021 Uiso 1 1 calc R
C21 C 0.81113(11) 0.0364(2) 0.08855(8) 0.0230(4) Uani 1 1 d .
H21A H 0.8475 -0.0215 0.0619 0.035 Uiso 1 1 calc R
H21B H 0.7460 0.0337 0.0676 0.035 Uiso 1 1 calc R
H21C H 0.8202 -0.0327 0.1277 0.035 Uiso 1 1 calc R
C24 C 0.83198(13) 0.5565(3) 0.27574(9) 0.0299(4) Uani 1 1 d .
H24A H 0.8673 0.6671 0.2928 0.045 Uiso 1 1 calc R
H24B H 0.8124 0.4894 0.3091 0.045 Uiso 1 1 calc R
H24C H 0.7778 0.5948 0.2443 0.045 Uiso 1 1 calc R

loop_
_atom_site_aniso_label
_atom_site_aniso_U_11
_atom_site_aniso_U_22
_atom_site_aniso_U_33
_atom_site_aniso_U_23
_atom_site_aniso_U_13
_atom_site_aniso_U_12
F1 0.0059(4) 0.0226(5) 0.0162(4) 0.0025(4) -0.0003(3) 0.0010(4)
F2 0.0136(4) 0.0249(5) 0.0080(4) 0.0069(4) -0.0026(3) 0.0021(4)
F3 0.0071(4) 0.0267(5) 0.0165(5) 0.0049(4) 0.0007(4) 0.0057(4)
F4 0.0157(5) 0.0243(5) 0.0086(4) 0.0085(4) -0.0021(3) 0.0033(4)
C7 0.0178(8) 0.0099(7) 0.0123(8) -0.0035(6) 0.0065(6) -0.0014(6)
C8 0.0197(9) 0.0167(8) 0.0124(7) -0.0023(6) 0.0073(6) -0.0009(6)
C5 0.0128(7) 0.0057(6) 0.0081(7) -0.0029(5) 0.0012(6) 0.0004(5)
C1 0.0062(7) 0.0087(7) 0.0118(7) -0.0025(5) -0.0011(5) 0.0009(5)
C3 0.0072(7) 0.0098(7) 0.0124(7) -0.0012(6) 0.0002(6) 0.0018(5)
C2 0.0119(7) 0.0087(7) 0.0045(6) 0.0003(5) -0.0028(5) 0.0012(5)
N1 0.0120(6) 0.0075(6) 0.0071(6) 0.0002(5) 0.0000(5) 0.0004(5)
C9 0.0117(7) 0.0067(7) 0.0090(7) -0.0032(5) 0.0012(6) -0.0022(5)
C11 0.0173(9) 0.0227(8) 0.0091(7) -0.0058(6) 0.0050(6) -0.0072(7)
C4 0.0121(7) 0.0090(7) 0.0055(7) 0.0009(5) -0.0025(6) 0.0025(5)
N4 0.0153(8) 0.0474(10) 0.0157(7) -0.0068(7) 0.0061(6) -0.0044(7)
N3 0.0175(8) 0.0407(9) 0.0272(8) -0.0006(7) 0.0107(6) 0.0035(7)
C22 0.0134(7) 0.0106(7) 0.0140(7) -0.0042(6) 0.0030(6) 0.0012(6)
N5 0.0328(8) 0.0189(7) 0.0176(7) 0.0049(6) 0.0099(6) 0.0011(6)
C16 0.0186(8) 0.0127(7) 0.0069(7) 0.0030(6) 0.0011(6) 0.0008(6)
C12 0.0203(8) 0.0113(7) 0.0146(8) -0.0026(6) 0.0086(6) -0.0039(6)
C10 0.0133(7) 0.0103(7) 0.0104(7) -0.0022(6) 0.0027(6) -0.0025(6)
C13 0.0101(7) 0.0130(7) 0.0076(7) 0.0017(5) -0.0017(6) 0.0008(6)
C6 0.0129(7) 0.0093(7) 0.0094(7) -0.0019(5) 0.0024(6) 0.0010(6)
N2 0.0306(8) 0.0174(7) 0.0127(7) 0.0011(6) 0.0059(6) 0.0013(6)
C15 0.0135(8) 0.0300(9) 0.0239(9) 0.0068(7) 0.0027(7) 0.0043(7)
C19 0.0165(8) 0.0071(7) 0.0106(7) -0.0022(5) -0.0007(6) 0.0003(6)
C17 0.0135(7) 0.0145(7) 0.0163(8) 0.0024(6) 0.0051(6) -0.0007(6)
C20 0.0172(8) 0.0113(7) 0.0172(8) -0.0020(6) -0.0044(6) 0.0012(6)
C18 0.0196(8) 0.0232(9) 0.0213(8) 0.0107(7) 0.0022(7) -0.0010(7)
C14 0.0161(8) 0.0312(9) 0.0129(8) -0.0011(7) 0.0038(6) 0.0065(7)
C23 0.0151(8) 0.0228(8) 0.0172(8) -0.0014(6) 0.0070(6) -0.0009(6)
C21 0.0175(8) 0.0151(8) 0.0318(9) -0.0064(7) -0.0044(7) -0.0016(7)
C24 0.0244(9) 0.0408(11) 0.0279(10) -0.0091(8) 0.0130(8) 0.0006(8)

loop_
_atom_type_symbol
_atom_type_description
_atom_type_scat_dispersion_real
_atom_type_scat_dispersion_imag
_atom_type_scat_source
C C 0.0033 0.0016 'International Tables Vol C Tables 4.2.6.8 and 6.1.1.4'
H H 0.0000 0.0000 'International Tables Vol C Tables 4.2.6.8 and 6.1.1.4'
N N 0.0061 0.0033 'International Tables Vol C Tables 4.2.6.8 and 6.1.1.4'
F F 0.0171 0.0103 'International Tables Vol C Tables 4.2.6.8 and 6.1.1.4'

loop_
_geom_angle_atom_site_label_1
_geom_angle_atom_site_label_2
_geom_angle_atom_site_label_3
_geom_angle
N2 C7 C6 176.03(16)
N3 C8 C6 175.49(16)
C6 C5 C2 124.16(13)
C6 C5 C3 123.31(13)
C2 C5 C3 112.53(13)
F1 C1 C2 117.53(13)
F1 C1 C9 118.47(13)
C2 C1 C9 124.00(13)
F3 C3 C4 117.76(13)
F3 C3 C5 118.40(13)
C4 C3 C5 123.82(13)
F2 C2 C1 117.62(13)
F2 C2 C5 118.76(13)
C1 C2 C5 123.62(13)
C19 N1 C22 111.26(11)
C19 N1 C16 108.46(11)
C22 N1 C16 109.37(11)
C19 N1 C13 108.72(11)
C22 N1 C13 108.09(11)
C16 N1 C13 110.96(11)
C10 C9 C4 123.87(14)
C10 C9 C1 123.99(13)
C4 C9 C1 112.14(13)
N4 C11 C10 177.57(16)
F4 C4 C3 117.45(13)
F4 C4 C9 118.62(13)
C3 C4 C9 123.87(13)
N1 C22 C23 116.03(12)
N1 C22 H22A 108.3
C23 C22 H22A 108.3
N1 C22 H22B 108.3
C23 C22 H22B 108.3
H22A C22 H22B 107.4
C17 C16 N1 115.75(12)
C17 C16 H16A 108.3
N1 C16 H16A 108.3
C17 C16 H16B 108.3
N1 C16 H16B 108.3
H16A C16 H16B 107.4
N5 C12 C10 177.08(17)
C9 C10 C11 122.92(14)
C9 C10 C12 123.03(14)
C11 C10 C12 113.88(13)
C14 C13 N1 115.76(12)
C14 C13 H13A 108.3
N1 C13 H13A 108.3
C14 C13 H13B 108.3
N1 C13 H13B 108.3
H13A C13 H13B 107.4
C5 C6 C7 123.32(13)
C5 C6 C8 123.38(13)
C7 C6 C8 112.84(13)
C14 C15 H15A 109.5
C14 C15 H15B 109.5
H15A C15 H15B 109.5
C14 C15 H15C 109.5
H15A C15 H15C 109.5
H15B C15 H15C 109.5
N1 C19 C20 116.33(12)
N1 C19 H19A 108.2
C20 C19 H19A 108.2
N1 C19 H19B 108.2
C20 C19 H19B 108.2
H19A C19 H19B 107.4
C16 C17 C18 108.68(13)
C16 C17 H17A 110.0
C18 C17 H17A 110.0
C16 C17 H17B 110.0
C18 C17 H17B 110.0
H17A C17 H17B 108.3
C21 C20 C19 108.39(12)
C21 C20 H20A 110.0
C19 C20 H20A 110.0
C21 C20 H20B 110.0
C19 C20 H20B 110.0
H20A C20 H20B 108.4
C17 C18 H18A 109.5
C17 C18 H18C 109.5
H18A C18 H18C 109.5
C17 C18 H18B 109.5
H18A C18 H18B 109.5
H18C C18 H18B 109.5
C13 C14 C15 109.79(13)
C13 C14 H14A 109.7
C15 C14 H14A 109.7
C13 C14 H14B 109.7
C15 C14 H14B 109.7
H14A C14 H14B 108.2
C22 C23 C24 109.22(14)
C22 C23 H23A 109.8
C24 C23 H23A 109.8
C22 C23 H23B 109.8
C24 C23 H23B 109.8
H23A C23 H23B 108.3
C20 C21 H21A 109.5
C20 C21 H21B 109.5
H21A C21 H21B 109.5
C20 C21 H21C 109.5
H21A C21 H21C 109.5
H21B C21 H21C 109.5
C23 C24 H24A 109.5
C23 C24 H24B 109.5
H24A C24 H24B 109.5
C23 C24 H24C 109.5
H24A C24 H24C 109.5
H24B C24 H24C 109.5

loop_
_geom_bond_atom_site_label_1
_geom_bond_atom_site_label_2
_geom_bond_distance
F1 C1 1.3475(17)
F2 C2 1.3445(16)
F3 C3 1.3476(17)
F4 C4 1.3507(17)
C7 N2 1.151(2)
C7 C6 1.426(2)
C8 N3 1.148(2)
C8 C6 1.427(2)
C5 C6 1.410(2)
C5 C2 1.418(2)
C5 C3 1.420(2)
C1 C2 1.354(2)
C1 C9 1.423(2)
C3 C4 1.353(2)
N1 C19 1.5192(18)
N1 C22 1.5203(18)
N1 C16 1.5227(18)
N1 C13 1.5240(18)
C9 C10 1.410(2)
C9 C4 1.420(2)
C11 N4 1.154(2)
C11 C10 1.425(2)
C22 C23 1.522(2)
C22 H22A 0.9900
C22 H22B 0.9900
N5 C12 1.151(2)
C16 C17 1.520(2)
C16 H16A 0.9900
C16 H16B 0.9900
C12 C10 1.429(2)
C13 C14 1.517(2)
C13 H13A 0.9900
C13 H13B 0.9900
C15 C14 1.523(2)
C15 H15A 0.9800
C15 H15B 0.9800
C15 H15C 0.9800
C19 C20 1.523(2)
C19 H19A 0.9900
C19 H19B 0.9900
C17 C18 1.527(2)
C17 H17A 0.9900
C17 H17B 0.9900
C20 C21 1.521(2)
C20 H20A 0.9900
C20 H20B 0.9900
C18 H18A 0.9800
C18 H18C 0.9800
C18 H18B 0.9800
C14 H14A 0.9900
C14 H14B 0.9900
C23 C24 1.523(2)
C23 H23A 0.9900
C23 H23B 0.9900
C21 H21A 0.9800
C21 H21B 0.9800
C21 H21C 0.9800
C24 H24A 0.9800
C24 H24B 0.9800
C24 H24C 0.9800

loop_
_geom_torsion_atom_site_label_1
_geom_torsion_atom_site_label_2
_geom_torsion_atom_site_label_3
_geom_torsion_atom_site_label_4
_geom_torsion
C6 C5 C3 F3 -0.5(2)
C2 C5 C3 F3 178.55(12)
C6 C5 C3 C4 -178.78(14)
C2 C5 C3 C4 0.3(2)
F1 C1 C2 F2 0.25(19)
C9 C1 C2 F2 -179.71(12)
F1 C1 C2 C5 179.69(12)
C9 C1 C2 C5 -0.3(2)
C6 C5 C2 F2 -2.1(2)
C3 C5 C2 F2 178.83(12)
C6 C5 C2 C1 178.45(14)
C3 C5 C2 C1 -0.6(2)
F1 C1 C9 C10 2.2(2)
C2 C1 C9 C10 -177.83(14)
F1 C1 C9 C4 -178.60(12)
C2 C1 C9 C4 1.4(2)
F3 C3 C4 F4 0.0(2)
C5 C3 C4 F4 178.24(12)
F3 C3 C4 C9 -177.33(13)
C5 C3 C4 C9 0.9(2)
C10 C9 C4 F4 0.2(2)
C1 C9 C4 F4 -178.96(12)
C10 C9 C4 C3 177.51(14)
C1 C9 C4 C3 -1.7(2)
C19 N1 C22 C23 51.04(16)
C16 N1 C22 C23 170.83(12)
C13 N1 C22 C23 -68.26(15)
C19 N1 C16 C17 -176.75(12)
C22 N1 C16 C17 61.74(16)
C13 N1 C16 C17 -57.41(16)
C4 C9 C10 C11 -174.70(14)
C1 C9 C10 C11 4.4(2)
C4 C9 C10 C12 10.3(2)
C1 C9 C10 C12 -170.63(14)
N4 C11 C10 C9 157(4)
N4 C11 C10 C12 -27(4)
N5 C12 C10 C9 159(3)
N5 C12 C10 C11 -16(3)
C19 N1 C13 C14 56.56(16)
C22 N1 C13 C14 177.46(13)
C16 N1 C13 C14 -62.62(16)
C2 C5 C6 C7 -1.1(2)
C3 C5 C6 C7 177.91(13)
C2 C5 C6 C8 170.61(14)
C3 C5 C6 C8 -10.4(2)
N2 C7 C6 C5 169(2)
N2 C7 C6 C8 -4(2)
N3 C8 C6 C5 -169(2)
N3 C8 C6 C7 3(2)
C22 N1 C19 C20 51.54(16)
C16 N1 C19 C20 -68.80(16)
C13 N1 C19 C20 170.46(12)
N1 C16 C17 C18 176.59(12)
N1 C19 C20 C21 -175.89(13)
N1 C13 C14 C15 167.51(13)
N1 C22 C23 C24 179.57(13)
